data_7023294
loop_
_publ_author_name
'Cao, Yanyuan'
'Chen, Yanmei'
'Li, Lei'
'Gao, Dandan'
'Liu, Wei'
'Hu, Hailiang'
'Li, Wu'
'Li, Yahong'

_publ_section_title
;
 A Co16 cluster and a 1-D Mn chain complex supported by benzohydroxamic
 acid.
;
_journal_issue 30
_journal_name_full 'Dalton transactions (Cambridge, England : 2003)'
_journal_page_first 10912
_journal_page_last 10918
_journal_paper_doi 10.1039/c3dt51140e
_journal_volume 42
_journal_year 2013
_chemical_formula_moiety 'C140 H114 Co16 N16 O39, 2(C H4 O)'
_chemical_formula_sum 'C142 H122 Co16 N16 O41'
_chemical_formula_weight 3651.44
_chemical_name_systematic
;
?
;
_space_group_IT_number 2
_symmetry_cell_setting triclinic
_symmetry_space_group_name_Hall '-P 1'
_symmetry_space_group_name_H-M 'P -1'
_atom_sites_solution_hydrogens geom
_atom_sites_solution_primary direct
_atom_sites_solution_secondary difmap
_audit_creation_method SHELXL-97
_cell_angle_alpha 97.768(2)
_cell_angle_beta 107.154(2)
_cell_angle_gamma 115.7730(10)
_cell_formula_units_Z 1
_cell_length_a 15.3342(4)
_cell_length_b 16.9161(5)
_cell_length_c 17.3028(8)
_cell_measurement_reflns_used 8183
_cell_measurement_temperature 296(2)
_cell_measurement_theta_max 19.848
_cell_measurement_theta_min 2.391
_cell_volume 3676.6(2)
_computing_cell_refinement 'SAINT (Bruker, 2005)'
_computing_data_collection 'APEX-II (Bruker, 2005)'
_computing_data_reduction 'SAINT (Bruker, 2005)'
_computing_molecular_graphics 'SHELXTL (Sheldrick, 2008) and DIAMOND (Brandenburg, 1999)'
_computing_publication_material 'SHELXTL (Sheldrick, 2008)'
_computing_structure_refinement 'SHELXL-97 (Sheldrick, 2008)'
_computing_structure_solution 'SHELXS-97 (Sheldrick, 2008)'
_diffrn_ambient_temperature 296(2)
_diffrn_measured_fraction_theta_full 0.992
_diffrn_measured_fraction_theta_max 0.992
_diffrn_measurement_device_type 'Bruker APEXII CCD'
_diffrn_measurement_method '\f and \w scans'
_diffrn_radiation_monochromator graphite
_diffrn_radiation_source 'fine-focus sealed tube'
_diffrn_radiation_type MoK\a
_diffrn_radiation_wavelength 0.71073
_diffrn_reflns_av_R_equivalents 0.0589
_diffrn_reflns_av_unetI/netI 0.0904
_diffrn_reflns_limit_h_max 20
_diffrn_reflns_limit_h_min -19
_diffrn_reflns_limit_k_max 22
_diffrn_reflns_limit_k_min -22
_diffrn_reflns_limit_l_max 23
_diffrn_reflns_limit_l_min -22
_diffrn_reflns_number 63012
_diffrn_reflns_theta_full 28.34
_diffrn_reflns_theta_max 28.34
_diffrn_reflns_theta_min 1.59
_exptl_absorpt_coefficient_mu 1.836
_exptl_absorpt_correction_T_max 0.6991
_exptl_absorpt_correction_T_min 0.6467
_exptl_absorpt_correction_type multi-scan
_exptl_absorpt_process_details 'SADABS (Bruker, 2005)'
_exptl_crystal_colour violet
_exptl_crystal_density_diffrn 1.649
_exptl_crystal_density_meas ?
_exptl_crystal_density_method 'not measured'
_exptl_crystal_description block
_exptl_crystal_F_000 1846
_exptl_crystal_size_max 0.26
_exptl_crystal_size_mid 0.23
_exptl_crystal_size_min 0.21
_platon_squeeze_details ' ?'
_refine_diff_density_max 2.007
_refine_diff_density_min -0.752
_refine_diff_density_rms 0.116
_refine_ls_extinction_method none
_refine_ls_goodness_of_fit_ref 0.898
_refine_ls_hydrogen_treatment constr
_refine_ls_matrix_type full
_refine_ls_number_parameters 888
_refine_ls_number_reflns 18213
_refine_ls_number_restraints 789
_refine_ls_restrained_S_all 0.922
_refine_ls_R_factor_all 0.1450
_refine_ls_R_factor_gt 0.0722
_refine_ls_shift/su_max 0.001
_refine_ls_shift/su_mean 0.000
_refine_ls_structure_factor_coef Fsqd
_refine_ls_weighting_details 'calc w=1/[\s^2^(Fo^2^)+(0.1432P)^2^+0.0000P] where P=(Fo^2^+2Fc^2^)/3'
_refine_ls_weighting_scheme calc
_refine_ls_wR_factor_gt 0.2110
_refine_ls_wR_factor_ref 0.2411
_reflns_number_gt 8039
_reflns_number_total 18213
_reflns_threshold_expression >2sigma(I)
_cod_data_source_file c3dt51140e.txt
_cod_data_source_block CCDC882298
_cod_depositor_comments
;
The following automatic conversions were performed:

'_symmetry_cell_setting' value 'Triclinic' changed to 'triclinic'
according to /home/saulius/struct/CIF-dictionaries/cif_core.dic
dictionary named 'cif_core.dic' version 2.4.2 from 2011-04-26.

Automatic conversion script
Id: cif_fix_values 1891 2012-01-12 08:04:46Z andrius 

The following automatic conversions were performed:

'_exptl_crystal_density_meas' value 'not measured' was changed to '?'
- the value is perceived as not measured.

Automatic conversion script
Id: cif_fix_values 3008 2015-01-20 13:52:24Z robertas 
;
_cod_database_code 7023294

loop_
_symmetry_equiv_pos_as_xyz
'x, y, z'
'-x, -y, -z'

loop_
_atom_site_label
_atom_site_type_symbol
_atom_site_fract_x
_atom_site_fract_y
_atom_site_fract_z
_atom_site_U_iso_or_equiv
_atom_site_adp_type
_atom_site_occupancy
_atom_site_symmetry_multiplicity
_atom_site_calc_flag
_atom_site_refinement_flags
Co1 Co -0.17873(7) 1.12893(6) 0.95208(6) 0.0649(2) Uani 1 1 d .
N1 N -0.2787(4) 1.0093(3) 0.9611(3) 0.0623(12) Uani 1 1 d U
O1 O -0.0936(6) 1.2826(5) 0.8803(5) 0.143(2) Uani 1 1 d U
Co2 Co -0.14900(6) 0.95071(5) 0.89444(5) 0.0557(2) Uani 1 1 d .
N2 N -0.0633(4) 1.2058(3) 1.0651(3) 0.0610(11) Uani 1 1 d U
O2 O -0.2348(4) 1.1992(3) 0.8969(3) 0.0923(14) Uani 1 1 d U
C1 C -0.2310(7) 1.3161(6) 0.8387(6) 0.1897(18) Uani 1 1 d GDU
C2 C -0.1986(6) 1.3643(6) 0.7842(6) 0.1897(18) Uani 1 1 d GU
H2 H -0.1470 1.3619 0.7677 0.228 Uiso 1 1 calc R
C3 C -0.2432(7) 1.4159(6) 0.7543(6) 0.1897(18) Uani 1 1 d GU
H3 H -0.2215 1.4481 0.7178 0.228 Uiso 1 1 calc R
C4 C -0.3203(7) 1.4194(6) 0.7789(6) 0.1897(18) Uani 1 1 d GU
H4 H -0.3501 1.4539 0.7589 0.228 Uiso 1 1 calc R
C5 C -0.3527(6) 1.3712(6) 0.8334(6) 0.1897(18) Uani 1 1 d GU
H5 H -0.4043 1.3736 0.8499 0.228 Uiso 1 1 calc R
C6 C -0.3081(7) 1.3196(6) 0.8633(6) 0.1897(18) Uani 1 1 d GU
H6 H -0.3298 1.2874 0.8998 0.228 Uiso 1 1 calc R
Co3 Co 0.06619(6) 0.96616(5) 0.90668(5) 0.0582(2) Uani 1 1 d .
N3 N -0.3742(4) 0.8404(4) 0.7699(4) 0.0760(14) Uani 1 1 d U
O3 O -0.4098(3) 0.8650(3) 0.9403(3) 0.0733(11) Uani 1 1 d U
Co4 Co -0.27344(8) 0.95405(7) 0.67509(6) 0.0773(3) Uani 1 1 d .
O4 O -0.2122(3) 0.9700(3) 0.9862(2) 0.0600(9) Uani 1 1 d U
N4 N -0.3581(5) 1.0268(4) 0.6713(4) 0.0819(15) Uani 1 1 d U
Co5 Co -0.02993(8) 1.01784(6) 0.73968(6) 0.0740(3) Uani 1 1 d .
O5 O 0.0804(4) 1.3292(3) 1.1736(3) 0.0800(12) Uani 1 1 d U
N5 N -0.2830(5) 0.9869(4) 0.5593(4) 0.0888(16) Uani 1 1 d U
Co6 Co 0.28931(7) 1.15273(6) 0.99627(6) 0.0642(2) Uani 1 1 d .
O6 O 0.0013(3) 1.1630(3) 1.0811(2) 0.0575(9) Uani 1 1 d U
N6 N -0.1372(4) 0.8357(3) 0.7599(3) 0.0621(12) Uani 1 1 d U
Co7 Co 0.04986(6) 1.13578(5) 0.98421(5) 0.0558(2) Uani 1 1 d .
O7 O -0.0999(3) 1.0872(3) 0.9017(2) 0.0621(10) Uani 1 1 d .
H7A H -0.1136 1.0922 0.8519 0.093 Uiso 1 1 d R
N7 N 0.1156(4) 1.1215(3) 0.8333(3) 0.0665(12) Uani 1 1 d U
C7 C -0.1805(9) 1.2660(7) 0.8744(7) 0.117(2) Uani 1 1 d DU
Co8 Co 0.15242(7) 1.25553(6) 1.17407(5) 0.0639(2) Uani 1 1 d .
N8 N 0.2839(4) 1.2361(3) 1.0868(3) 0.0636(12) Uani 1 1 d U
O8 O -0.4183(4) 0.8305(3) 0.6323(3) 0.0850(13) Uani 1 1 d U
O9 O -0.2764(3) 0.9190(3) 0.7884(3) 0.0695(11) Uani 1 1 d U
C9 C -0.4578(5) 0.9773(5) 0.9106(4) 0.0709(15) Uani 1 1 d U
C71 C -0.0995(7) 1.1543(5) 0.7197(5) 0.101(3) Uani 1 1 d U
H71A H -0.0410 1.2050 0.7672 0.151 Uiso 1 1 calc R
H71B H -0.1600 1.1620 0.7075 0.151 Uiso 1 1 calc R
H71C H -0.0817 1.1524 0.6710 0.151 Uiso 1 1 calc R
O10 O -0.1835(4) 0.8956(3) 0.6534(3) 0.0756(12) Uani 1 1 d U
C10 C -0.4356(6) 1.0655(5) 0.9370(5) 0.0849(18) Uani 1 1 d U
H10 H -0.3679 1.1103 0.9752 0.102 Uiso 1 1 calc R
O11 O -0.0770(3) 0.9299(3) 0.8116(2) 0.0594(9) Uani 1 1 d U
C11 C -0.5126(7) 1.0911(6) 0.9079(6) 0.098(2) Uani 1 1 d U
H11 H -0.4950 1.1526 0.9243 0.117 Uiso 1 1 calc R
O12 O 0.0337(4) 0.9498(3) 0.6941(3) 0.0864(13) Uani 1 1 d U
C12 C -0.6101(7) 1.0266(7) 0.8570(6) 0.113(2) Uani 1 1 d U
H12 H -0.6618 1.0429 0.8403 0.135 Uiso 1 1 calc R
O13 O 0.1123(4) 0.9293(3) 0.8147(3) 0.0793(12) Uani 1 1 d U
C13 C -0.6370(7) 0.9365(7) 0.8282(7) 0.121(3) Uani 1 1 d U
H13 H -0.7047 0.8920 0.7898 0.145 Uiso 1 1 calc R
O14 O 0.2963(4) 1.1836(3) 0.8938(3) 0.0788(12) Uani 1 1 d U
C14 C -0.5579(6) 0.9135(6) 0.8592(6) 0.103(2) Uani 1 1 d U
H14 H -0.5757 0.8519 0.8434 0.124 Uiso 1 1 calc R
O15 O 0.1237(3) 1.1047(3) 0.9150(2) 0.0601(10) Uani 1 1 d U
C15 C -0.3775(5) 0.9482(5) 0.9403(4) 0.0646(14) Uani 1 1 d U
O16 O 0.2946(4) 1.3488(3) 1.1864(3) 0.0841(13) Uani 1 1 d U
C16 C -0.0759(6) 1.3379(5) 1.1075(5) 0.0881(18) Uani 1 1 d U
C17 C -0.0286(7) 1.4273(5) 1.1111(7) 0.115(2) Uani 1 1 d U
H17 H 0.0425 1.4581 1.1206 0.138 Uiso 1 1 calc R
O17 O 0.1858(3) 1.1805(3) 1.0941(2) 0.0570(9) Uani 1 1 d U
O18 O 0.0826(4) 1.2657(3) 0.9654(3) 0.0817(13) Uani 1 1 d U
H18A H 0.0330 1.2761 0.9425 0.122 Uiso 1 1 d R
C18 C -0.0827(8) 1.4732(6) 1.1010(7) 0.136(3) Uani 1 1 d U
H18 H -0.0514 1.5330 1.0980 0.163 Uiso 1 1 calc R
C19 C -0.1870(8) 1.4286(7) 1.0954(7) 0.137(3) Uani 1 1 d U
H19 H -0.2227 1.4613 1.0939 0.165 Uiso 1 1 calc R
O20 O -0.1229(4) 1.0699(3) 0.7397(3) 0.0772(12) Uani 1 1 d U
H20A H -0.1768 1.0609 0.7500 0.116 Uiso 1 1 d R
C20 C -0.2347(7) 1.3419(6) 1.0922(6) 0.114(2) Uani 1 1 d U
H20 H -0.3050 1.3120 1.0853 0.137 Uiso 1 1 calc R
O19 O 0.0000 1.0000 1.0000 0.0535(13) Uani 1 2 d S
C21 C -0.1788(6) 1.2955(6) 1.0991(5) 0.095(2) Uani 1 1 d U
H21 H -0.2118 1.2342 1.0981 0.115 Uiso 1 1 calc R
C22 C -0.0147(6) 1.2872(4) 1.1168(5) 0.0714(15) Uani 1 1 d U
C23 C -0.5465(6) 0.7201(5) 0.6726(5) 0.0874(18) Uani 1 1 d U
C24 C -0.5822(8) 0.6970(7) 0.7352(7) 0.127(3) Uani 1 1 d U
H24 H -0.5390 0.7306 0.7920 0.152 Uiso 1 1 calc R
C25 C -0.6851(8) 0.6219(7) 0.7127(8) 0.148(4) Uani 1 1 d U
H25 H -0.7073 0.6060 0.7557 0.178 Uiso 1 1 calc R
C26 C -0.7478(9) 0.5755(8) 0.6360(8) 0.144(3) Uani 1 1 d U
H26 H -0.8153 0.5273 0.6227 0.172 Uiso 1 1 calc R
C27 C -0.7132(8) 0.5986(7) 0.5723(7) 0.136(3) Uani 1 1 d U
H27 H -0.7593 0.5650 0.5160 0.163 Uiso 1 1 calc R
C28 C -0.6134(7) 0.6692(6) 0.5886(6) 0.114(3) Uani 1 1 d U
H28 H -0.5919 0.6820 0.5446 0.137 Uiso 1 1 calc R
C29 C -0.4413(6) 0.8004(5) 0.6912(5) 0.0790(16) Uani 1 1 d U
C30 C -0.3991(6) 1.0411(5) 0.7242(5) 0.0885(18) Uani 1 1 d U
H30 H -0.3945 1.0148 0.7680 0.106 Uiso 1 1 calc R
C31 C -0.4487(6) 1.0926(6) 0.7196(5) 0.100(2) Uani 1 1 d U
H31 H -0.4776 1.1012 0.7580 0.120 Uiso 1 1 calc R
C32 C -0.4523(7) 1.1312(6) 0.6524(6) 0.110(2) Uani 1 1 d U
H32 H -0.4828 1.1683 0.6474 0.132 Uiso 1 1 calc R
C33 C -0.4140(7) 1.1168(6) 0.5958(5) 0.0975(19) Uani 1 1 d U
C34 C -0.4191(7) 1.1557(6) 0.5291(6) 0.112(2) Uani 1 1 d U
H34 H -0.4492 1.1929 0.5235 0.134 Uiso 1 1 calc R
C35 C -0.3796(8) 1.1381(6) 0.4738(6) 0.118(2) Uani 1 1 d U
H35 H -0.3858 1.1626 0.4288 0.141 Uiso 1 1 calc R
C36 C -0.3269(7) 1.0823(6) 0.4790(5) 0.106(2) Uani 1 1 d U
C37 C -0.2834(8) 1.0607(7) 0.4247(6) 0.116(2) Uani 1 1 d U
H37 H -0.2848 1.0838 0.3788 0.139 Uiso 1 1 calc R
C38 C -0.2385(8) 1.0060(7) 0.4376(6) 0.118(2) Uani 1 1 d U
H38 H -0.2063 0.9937 0.4034 0.141 Uiso 1 1 calc R
C39 C -0.2444(7) 0.9700(6) 0.5053(5) 0.103(2) Uani 1 1 d U
H39 H -0.2181 0.9300 0.5126 0.124 Uiso 1 1 calc R
C40 C -0.3682(6) 1.0627(5) 0.6056(5) 0.0866(17) Uani 1 1 d U
C41 C -0.3252(6) 1.0415(5) 0.5467(5) 0.0880(17) Uani 1 1 d U
C42 C -0.2510(6) 0.7332(5) 0.6184(4) 0.0783(16) Uani 1 1 d U
C43 C -0.2234(8) 0.6662(6) 0.6274(5) 0.107(2) Uani 1 1 d U
H43 H -0.1649 0.6794 0.6746 0.129 Uiso 1 1 calc R
C44 C -0.2821(9) 0.5787(7) 0.5668(7) 0.137(3) Uani 1 1 d U
H44 H -0.2631 0.5339 0.5725 0.164 Uiso 1 1 calc R
C45 C -0.3667(9) 0.5619(7) 0.5001(7) 0.135(3) Uani 1 1 d U
H45 H -0.4050 0.5040 0.4598 0.162 Uiso 1 1 calc R
C46 C -0.4005(8) 0.6214(7) 0.4866(6) 0.120(3) Uani 1 1 d U
H46 H -0.4611 0.6060 0.4405 0.144 Uiso 1 1 calc R
C47 C -0.3361(6) 0.7112(6) 0.5490(5) 0.098(2) Uani 1 1 d U
H47 H -0.3542 0.7562 0.5411 0.118 Uiso 1 1 calc R
C48 C -0.1874(5) 0.8263(5) 0.6812(4) 0.0682(14) Uani 1 1 d U
C49 C 0.0671(6) 0.8258(4) 0.6812(4) 0.110(2) Uani 1 1 d GU
C50 C 0.0949(6) 0.7697(5) 0.7217(4) 0.148(3) Uani 1 1 d GU
H50 H 0.1184 0.7839 0.7805 0.178 Uiso 1 1 calc R
C51 C 0.0877(7) 0.6922(5) 0.6743(6) 0.190(4) Uani 1 1 d GU
H51 H 0.1063 0.6546 0.7013 0.228 Uiso 1 1 calc R
C52 C 0.0526(8) 0.6708(5) 0.5864(5) 0.207(4) Uani 1 1 d GU
H52 H 0.0477 0.6190 0.5547 0.249 Uiso 1 1 calc R
C53 C 0.0247(8) 0.7270(6) 0.5459(3) 0.199(4) Uani 1 1 d GU
H53 H 0.0012 0.7127 0.4871 0.238 Uiso 1 1 calc R
C54 C 0.0320(7) 0.8045(6) 0.5933(4) 0.166(3) Uani 1 1 d GU
H54 H 0.0133 0.8421 0.5662 0.199 Uiso 1 1 calc R
C55 C 0.0729(6) 0.9081(6) 0.7355(5) 0.0850(17) Uani 1 1 d U
C56 C 0.2138(5) 1.1830(5) 0.7524(4) 0.107(2) Uani 1 1 d GU
C57 C 0.1280(5) 1.1793(6) 0.6917(5) 0.179(4) Uani 1 1 d GU
H57 H 0.0664 1.1633 0.7006 0.214 Uiso 1 1 calc R
C58 C 0.1345(6) 1.1998(7) 0.6177(5) 0.210(4) Uani 1 1 d GU
H58 H 0.0771 1.1973 0.5771 0.252 Uiso 1 1 calc R
C59 C 0.2266(7) 1.2238(7) 0.6044(4) 0.193(4) Uani 1 1 d GU
H59 H 0.2309 1.2375 0.5549 0.231 Uiso 1 1 calc R
C60 C 0.3123(6) 1.2274(6) 0.6651(5) 0.166(4) Uani 1 1 d GU
H60 H 0.3740 1.2435 0.6562 0.199 Uiso 1 1 calc R
C61 C 0.3059(5) 1.2070(5) 0.7391(4) 0.136(3) Uani 1 1 d GU
H61 H 0.3632 1.2094 0.7797 0.163 Uiso 1 1 calc R
C62 C 0.2068(6) 1.1604(5) 0.8326(5) 0.0752(15) Uani 1 1 d U
C63 C 0.4318(6) 1.3889(5) 1.1341(6) 0.0948(19) Uani 1 1 d U
C64 C 0.4625(7) 1.3817(6) 1.0711(7) 0.112(2) Uani 1 1 d U
H64 H 0.4177 1.3309 1.0227 0.135 Uiso 1 1 calc R
C65 C 0.5592(7) 1.4473(7) 1.0743(8) 0.131(3) Uani 1 1 d U
H65 H 0.5791 1.4383 1.0295 0.157 Uiso 1 1 calc R
C66 C 0.6242(9) 1.5236(8) 1.1419(9) 0.160(4) Uani 1 1 d U
H66 H 0.6857 1.5697 1.1415 0.192 Uiso 1 1 calc R
C67 C 0.5988(9) 1.5339(8) 1.2145(10) 0.170(4) Uani 1 1 d U
H67 H 0.6448 1.5846 1.2629 0.204 Uiso 1 1 calc R
C68 C 0.5031(8) 1.4657(6) 1.2102(8) 0.147(3) Uani 1 1 d U
H68 H 0.4850 1.4698 1.2568 0.177 Uiso 1 1 calc R
C69 C 0.3300(5) 1.3199(5) 1.1361(5) 0.0768(16) Uani 1 1 d U
C70 C 0.1685(7) 1.3379(6) 0.9607(7) 0.127(3) Uani 1 1 d U
H70A H 0.2235 1.3231 0.9675 0.191 Uiso 1 1 calc R
H70B H 0.1940 1.3930 1.0050 0.191 Uiso 1 1 calc R
H70C H 0.1476 1.3477 0.9065 0.191 Uiso 1 1 calc R

loop_
_atom_site_aniso_label
_atom_site_aniso_U_11
_atom_site_aniso_U_22
_atom_site_aniso_U_33
_atom_site_aniso_U_23
_atom_site_aniso_U_13
_atom_site_aniso_U_12
Co1 0.0663(5) 0.0606(5) 0.0805(6) 0.0299(4) 0.0254(5) 0.0422(4)
N1 0.061(3) 0.065(3) 0.073(3) 0.028(2) 0.024(2) 0.042(2)
O1 0.150(5) 0.124(5) 0.231(7) 0.114(5) 0.097(5) 0.100(5)
Co2 0.0618(5) 0.0573(5) 0.0613(5) 0.0264(4) 0.0243(4) 0.0385(4)
N2 0.072(3) 0.061(3) 0.076(3) 0.032(2) 0.034(2) 0.049(2)
O2 0.099(3) 0.085(3) 0.117(4) 0.046(3) 0.033(3) 0.067(3)
C1 0.172(3) 0.143(3) 0.262(3) 0.093(2) 0.043(3) 0.104(2)
C2 0.172(3) 0.143(3) 0.262(3) 0.093(2) 0.043(3) 0.104(2)
C3 0.172(3) 0.143(3) 0.262(3) 0.093(2) 0.043(3) 0.104(2)
C4 0.172(3) 0.143(3) 0.262(3) 0.093(2) 0.043(3) 0.104(2)
C5 0.172(3) 0.143(3) 0.262(3) 0.093(2) 0.043(3) 0.104(2)
C6 0.172(3) 0.143(3) 0.262(3) 0.093(2) 0.043(3) 0.104(2)
Co3 0.0637(5) 0.0591(5) 0.0660(5) 0.0276(4) 0.0286(4) 0.0382(4)
N3 0.076(3) 0.075(3) 0.077(3) 0.031(3) 0.023(3) 0.041(3)
O3 0.071(3) 0.062(2) 0.096(3) 0.029(2) 0.035(2) 0.038(2)
Co4 0.0886(7) 0.0806(6) 0.0691(6) 0.0331(5) 0.0209(5) 0.0513(5)
O4 0.065(2) 0.065(2) 0.070(2) 0.0300(19) 0.030(2) 0.043(2)
N4 0.091(4) 0.091(3) 0.067(3) 0.030(3) 0.015(3) 0.057(3)
Co5 0.0837(6) 0.0763(6) 0.0754(6) 0.0332(5) 0.0346(5) 0.0463(5)
O5 0.074(3) 0.062(2) 0.101(3) 0.018(2) 0.021(2) 0.042(2)
N5 0.113(4) 0.084(4) 0.071(3) 0.031(3) 0.026(3) 0.055(3)
Co6 0.0669(5) 0.0638(5) 0.0799(6) 0.0339(4) 0.0362(5) 0.0396(4)
O6 0.063(2) 0.058(2) 0.068(2) 0.0285(18) 0.028(2) 0.0402(19)
N6 0.075(3) 0.062(3) 0.059(3) 0.021(2) 0.032(2) 0.038(2)
Co7 0.0624(5) 0.0561(5) 0.0653(5) 0.0286(4) 0.0286(4) 0.0383(4)
O7 0.076(3) 0.065(2) 0.062(2) 0.033(2) 0.025(2) 0.047(2)
N7 0.078(3) 0.067(3) 0.072(3) 0.035(2) 0.041(3) 0.040(2)
C7 0.122(5) 0.098(4) 0.165(5) 0.062(4) 0.060(4) 0.074(4)
Co8 0.0698(6) 0.0580(5) 0.0746(6) 0.0230(4) 0.0293(5) 0.0395(4)
N8 0.061(3) 0.059(3) 0.080(3) 0.032(2) 0.029(2) 0.033(2)
O8 0.089(3) 0.093(3) 0.068(3) 0.032(2) 0.016(2) 0.048(3)
O9 0.070(3) 0.077(3) 0.069(3) 0.037(2) 0.023(2) 0.042(2)
C9 0.068(3) 0.079(3) 0.085(4) 0.037(3) 0.034(3) 0.047(3)
C71 0.108(6) 0.066(4) 0.101(5) 0.030(4) 0.001(5) 0.045(4)
O10 0.087(3) 0.075(3) 0.067(3) 0.028(2) 0.026(2) 0.043(2)
C10 0.079(4) 0.094(4) 0.105(5) 0.033(3) 0.043(3) 0.058(3)
O11 0.068(2) 0.057(2) 0.063(2) 0.0255(18) 0.029(2) 0.0355(19)
C11 0.097(4) 0.103(4) 0.126(5) 0.046(4) 0.052(4) 0.070(4)
O12 0.102(3) 0.096(3) 0.086(3) 0.036(3) 0.044(3) 0.062(3)
C12 0.089(4) 0.128(5) 0.147(6) 0.055(5) 0.043(4) 0.074(4)
O13 0.084(3) 0.096(3) 0.082(3) 0.034(3) 0.042(3) 0.056(3)
C13 0.081(4) 0.123(5) 0.153(6) 0.044(5) 0.027(4) 0.059(4)
O14 0.080(3) 0.092(3) 0.091(3) 0.051(3) 0.047(2) 0.050(3)
C14 0.074(4) 0.102(4) 0.132(5) 0.041(4) 0.025(4) 0.052(3)
O15 0.072(3) 0.061(2) 0.067(2) 0.0341(19) 0.036(2) 0.041(2)
C15 0.068(3) 0.072(3) 0.070(3) 0.028(3) 0.032(3) 0.043(3)
O16 0.080(3) 0.065(3) 0.112(4) 0.021(2) 0.047(3) 0.036(2)
C16 0.087(4) 0.069(3) 0.121(4) 0.025(3) 0.037(3) 0.054(3)
C17 0.095(4) 0.069(4) 0.181(6) 0.034(4) 0.041(4) 0.052(3)
O17 0.057(2) 0.057(2) 0.069(2) 0.0282(18) 0.0273(19) 0.0342(18)
O18 0.087(3) 0.067(3) 0.114(4) 0.050(3) 0.048(3) 0.046(2)
C18 0.112(5) 0.077(4) 0.212(7) 0.040(5) 0.038(5) 0.060(4)
C19 0.110(5) 0.103(5) 0.203(7) 0.023(5) 0.043(5) 0.075(4)
O20 0.080(3) 0.071(3) 0.082(3) 0.036(2) 0.026(2) 0.040(2)
C20 0.096(4) 0.102(4) 0.165(6) 0.033(5) 0.051(4) 0.068(4)
O19 0.058(3) 0.058(3) 0.056(3) 0.023(2) 0.019(3) 0.039(3)
C21 0.089(4) 0.089(4) 0.128(5) 0.033(4) 0.051(4) 0.056(3)
C22 0.075(3) 0.062(3) 0.090(4) 0.027(3) 0.033(3) 0.044(3)
C23 0.087(4) 0.076(4) 0.099(4) 0.019(3) 0.030(3) 0.047(3)
C24 0.106(5) 0.108(5) 0.123(5) 0.017(4) 0.040(4) 0.028(4)
C25 0.107(5) 0.130(6) 0.138(6) 0.007(5) 0.045(5) 0.014(5)
C26 0.103(5) 0.119(6) 0.144(6) 0.002(5) 0.035(5) 0.023(5)
C27 0.105(5) 0.111(5) 0.131(6) -0.001(5) 0.016(5) 0.036(4)
C28 0.100(5) 0.100(5) 0.111(5) 0.015(4) 0.025(4) 0.040(4)
C29 0.080(3) 0.077(3) 0.083(4) 0.020(3) 0.024(3) 0.049(3)
C30 0.089(4) 0.094(4) 0.075(4) 0.026(3) 0.013(3) 0.053(3)
C31 0.094(4) 0.115(5) 0.090(4) 0.019(4) 0.018(4) 0.065(4)
C32 0.105(5) 0.113(5) 0.105(5) 0.026(4) 0.004(4) 0.075(4)
C33 0.102(4) 0.092(4) 0.094(4) 0.031(3) 0.010(3) 0.063(3)
C34 0.115(5) 0.104(5) 0.107(5) 0.042(4) 0.010(4) 0.067(4)
C35 0.127(6) 0.109(5) 0.102(5) 0.054(4) 0.006(4) 0.065(4)
C36 0.118(5) 0.106(4) 0.083(4) 0.045(3) 0.016(3) 0.059(3)
C37 0.134(6) 0.113(5) 0.087(5) 0.044(4) 0.028(4) 0.057(4)
C38 0.140(6) 0.121(5) 0.085(4) 0.040(4) 0.035(4) 0.064(4)
C39 0.133(5) 0.107(5) 0.076(4) 0.039(4) 0.033(4) 0.069(4)
C40 0.090(4) 0.085(4) 0.074(4) 0.027(3) 0.007(3) 0.050(3)
C41 0.097(4) 0.089(4) 0.070(4) 0.038(3) 0.013(3) 0.049(3)
C42 0.089(4) 0.082(3) 0.065(3) 0.022(3) 0.029(3) 0.045(3)
C43 0.134(5) 0.086(4) 0.089(4) 0.010(3) 0.028(4) 0.058(4)
C44 0.158(6) 0.090(5) 0.120(6) 0.008(4) 0.026(5) 0.054(5)
C45 0.145(6) 0.092(5) 0.118(6) -0.005(5) 0.028(5) 0.045(5)
C46 0.124(5) 0.101(5) 0.096(5) 0.008(4) 0.030(4) 0.041(4)
C47 0.098(5) 0.087(4) 0.089(4) 0.014(3) 0.029(3) 0.040(4)
C48 0.081(3) 0.071(3) 0.065(3) 0.025(2) 0.030(3) 0.047(3)
C49 0.148(5) 0.128(5) 0.101(4) 0.040(4) 0.062(4) 0.098(4)
C50 0.197(7) 0.149(6) 0.129(5) 0.034(5) 0.052(6) 0.122(5)
C51 0.255(8) 0.171(7) 0.161(6) 0.021(6) 0.052(7) 0.148(6)
C52 0.278(9) 0.178(7) 0.165(7) 0.009(6) 0.046(7) 0.153(7)
C53 0.264(8) 0.178(8) 0.158(6) 0.018(6) 0.048(7) 0.147(7)
C54 0.229(7) 0.158(6) 0.120(5) 0.030(5) 0.048(6) 0.123(6)
C55 0.094(4) 0.101(4) 0.089(4) 0.042(3) 0.050(3) 0.060(3)
C56 0.122(5) 0.145(5) 0.105(4) 0.079(4) 0.071(4) 0.079(4)
C57 0.155(6) 0.245(8) 0.142(6) 0.121(6) 0.064(5) 0.084(6)
C58 0.182(7) 0.272(8) 0.161(7) 0.140(6) 0.069(6) 0.080(7)
C59 0.191(8) 0.245(8) 0.154(7) 0.118(6) 0.092(6) 0.089(7)
C60 0.182(7) 0.205(7) 0.141(6) 0.086(6) 0.107(5) 0.086(6)
C61 0.156(6) 0.166(6) 0.129(5) 0.078(5) 0.096(5) 0.081(5)
C62 0.088(4) 0.084(4) 0.087(4) 0.049(3) 0.050(3) 0.054(3)
C63 0.081(4) 0.063(3) 0.156(5) 0.029(3) 0.064(3) 0.038(3)
C64 0.094(4) 0.089(4) 0.157(6) 0.046(4) 0.068(4) 0.035(4)
C65 0.093(5) 0.107(5) 0.196(7) 0.043(5) 0.080(5) 0.039(4)
C66 0.116(6) 0.111(6) 0.220(8) 0.023(6) 0.084(5) 0.027(4)
C67 0.117(6) 0.106(6) 0.230(8) 0.002(6) 0.079(5) 0.018(4)
C68 0.104(5) 0.092(5) 0.209(7) -0.002(5) 0.076(5) 0.022(4)
C69 0.070(3) 0.067(3) 0.109(4) 0.035(3) 0.040(3) 0.041(2)
C70 0.093(6) 0.100(6) 0.173(8) 0.080(6) 0.035(6) 0.036(5)

loop_
_atom_type_symbol
_atom_type_description
_atom_type_scat_dispersion_real
_atom_type_scat_dispersion_imag
_atom_type_scat_source
C C 0.0033 0.0016 'International Tables Vol C Tables 4.2.6.8 and 6.1.1.4'
H H 0.0000 0.0000 'International Tables Vol C Tables 4.2.6.8 and 6.1.1.4'
N N 0.0061 0.0033 'International Tables Vol C Tables 4.2.6.8 and 6.1.1.4'
O O 0.0106 0.0060 'International Tables Vol C Tables 4.2.6.8 and 6.1.1.4'
Co Co 0.3494 0.9721 'International Tables Vol C Tables 4.2.6.8 and 6.1.1.4'

loop_
_geom_angle_atom_site_label_1
_geom_angle_atom_site_label_2
_geom_angle_atom_site_label_3
_geom_angle
_geom_angle_site_symmetry_1
_geom_angle_site_symmetry_3
O2 Co1 O7 117.3(2) . .
O2 Co1 N2 111.7(2) . .
O7 Co1 N2 97.73(18) . .
O2 Co1 N1 118.9(2) . .
O7 Co1 N1 99.32(18) . .
N2 Co1 N1 109.2(2) . .
C15 N1 O4 110.6(5) . .
C15 N1 Co1 146.0(4) . .
O4 N1 Co1 101.8(3) . .
O9 Co2 O7 86.49(16) . .
O9 Co2 O17 100.99(16) . 2_577
O7 Co2 O17 171.76(16) . 2_577
O9 Co2 O11 87.36(16) . .
O7 Co2 O11 95.53(15) . .
O17 Co2 O11 88.33(14) 2_577 .
O9 Co2 O4 97.27(16) . .
O7 Co2 O4 86.46(15) . .
O17 Co2 O4 89.14(15) 2_577 .
O11 Co2 O4 175.08(15) . .
O9 Co2 O19 171.48(13) . .
O7 Co2 O19 87.02(11) . .
O17 Co2 O19 85.85(11) 2_577 .
O11 Co2 O19 87.78(11) . .
O4 Co2 O19 87.83(11) . .
C22 N2 O6 110.7(5) . .
C22 N2 Co1 140.8(4) . .
O6 N2 Co1 105.7(3) . .
C7 O2 Co1 122.8(5) . .
C2 C1 C6 120.0 . .
C2 C1 C7 120.5(8) . .
C6 C1 C7 119.4(8) . .
C1 C2 C3 120.0 . .
C1 C2 H2 120.0 . .
C3 C2 H2 120.0 . .
C4 C3 C2 120.0 . .
C4 C3 H3 120.0 . .
C2 C3 H3 120.0 . .
C3 C4 C5 120.0 . .
C3 C4 H4 120.0 . .
C5 C4 H4 120.0 . .
C6 C5 C4 120.0 . .
C6 C5 H5 120.0 . .
C4 C5 H5 120.0 . .
C5 C6 C1 120.0 . .
C5 C6 H6 120.0 . .
C1 C6 H6 120.0 . .
O6 Co3 O13 94.04(17) 2_577 .
O6 Co3 O15 167.19(15) 2_577 .
O13 Co3 O15 98.77(17) . .
O6 Co3 O11 89.10(15) 2_577 .
O13 Co3 O11 88.92(17) . .
O15 Co3 O11 91.09(15) . .
O6 Co3 O4 99.63(15) 2_577 2_577
O13 Co3 O4 99.36(17) . 2_577
O15 Co3 O4 78.39(15) . 2_577
O11 Co3 O4 167.44(15) . 2_577
O6 Co3 O19 84.44(11) 2_577 .
O13 Co3 O19 174.92(14) . .
O15 Co3 O19 82.79(10) . .
O11 Co3 O19 86.21(10) . .
O4 Co3 O19 85.68(10) 2_577 .
C29 N3 O9 118.3(6) . .
C15 O3 Co6 111.5(4) . 2_577
O20 Co4 O10 80.93(18) . .
O20 Co4 O8 168.72(18) . .
O10 Co4 O8 97.43(19) . .
O20 Co4 O9 92.47(17) . .
O10 Co4 O9 95.74(17) . .
O8 Co4 O9 76.54(18) . .
O20 Co4 N5 90.8(2) . .
O10 Co4 N5 87.9(2) . .
O8 Co4 N5 100.3(2) . .
O9 Co4 N5 175.4(2) . .
O20 Co4 N4 96.2(2) . .
O10 Co4 N4 165.4(2) . .
O8 Co4 N4 88.1(2) . .
O9 Co4 N4 98.7(2) . .
N5 Co4 N4 77.7(2) . .
O20 Co4 H20A 23.5 . .
O10 Co4 H20A 102.2 . .
O8 Co4 H20A 151.2 . .
O9 Co4 H20A 80.6 . .
N5 Co4 H20A 101.3 . .
N4 Co4 H20A 78.1 . .
N1 O4 Co6 112.2(3) . 2_577
N1 O4 Co3 125.9(3) . 2_577
Co6 O4 Co3 101.16(16) 2_577 2_577
N1 O4 Co2 112.2(3) . .
Co6 O4 Co2 107.68(17) 2_577 .
Co3 O4 Co2 95.38(15) 2_577 .
C30 N4 C40 117.6(7) . .
C30 N4 Co4 128.0(5) . .
C40 N4 Co4 114.5(5) . .
O20 Co5 O12 159.2(2) . .
O20 Co5 N7 102.84(19) . .
O12 Co5 N7 93.4(2) . .
O20 Co5 O11 97.63(17) . .
O12 Co5 O11 92.67(18) . .
N7 Co5 O11 98.60(17) . .
O20 Co5 O10 80.70(18) . .
O12 Co5 O10 85.05(19) . .
N7 Co5 O10 171.54(18) . .
O11 Co5 O10 73.20(16) . .
C22 O5 Co8 113.5(4) . .
C39 N5 C41 116.9(7) . .
C39 N5 Co4 129.4(6) . .
C41 N5 Co4 113.3(5) . .
O14 Co6 N8 120.4(2) . .
O14 Co6 O4 130.54(19) . 2_577
N8 Co6 O4 100.99(18) . 2_577
O14 Co6 O3 113.04(19) . 2_577
N8 Co6 O3 103.86(19) . 2_577
O4 Co6 O3 78.30(17) 2_577 2_577
O14 Co6 O15 76.02(17) . .
N8 Co6 O15 90.39(17) . .
O4 Co6 O15 77.96(15) 2_577 .
O3 Co6 O15 154.23(16) 2_577 .
N2 O6 Co3 117.3(3) . 2_577
N2 O6 Co8 111.4(3) . .
Co3 O6 Co8 114.81(17) 2_577 .
N2 O6 Co7 115.8(3) . .
Co3 O6 Co7 98.83(15) 2_577 .
Co8 O6 Co7 96.36(15) . .
C48 N6 O11 112.1(5) . .
C48 N6 Co8 132.1(4) . 2_577
O11 N6 Co8 114.3(3) . 2_577
O7 Co7 O15 106.21(16) . .
O7 Co7 O6 86.88(15) . .
O15 Co7 O6 164.76(15) . .
O7 Co7 O17 164.17(16) . .
O15 Co7 O17 88.03(15) . .
O6 Co7 O17 78.13(15) . .
O7 Co7 O18 86.55(17) . .
O15 Co7 O18 97.23(17) . .
O6 Co7 O18 91.21(16) . .
O17 Co7 O18 98.73(17) . .
O7 Co7 O19 88.22(11) . .
O15 Co7 O19 86.67(11) . .
O6 Co7 O19 85.97(10) . .
O17 Co7 O19 85.68(10) . .
O18 Co7 O19 174.18(13) . .
Co1 O7 Co7 112.60(19) . .
Co1 O7 Co2 109.73(18) . .
Co7 O7 Co2 95.06(15) . .
Co1 O7 H7A 107.6 . .
Co7 O7 H7A 121.6 . .
Co2 O7 H7A 109.3 . .
C62 N7 O15 109.0(5) . .
C62 N7 Co5 131.4(5) . .
O15 N7 Co5 108.9(3) . .
O1 C7 O2 119.6(7) . .
O1 C7 C1 123.7(10) . .
O2 C7 C1 116.6(9) . .
O16 Co8 O5 102.1(2) . .
O16 Co8 N6 120.0(2) . 2_577
O5 Co8 N6 121.8(2) . 2_577
O16 Co8 O17 77.91(17) . .
O5 Co8 O17 141.68(18) . .
N6 Co8 O17 88.47(17) 2_577 .
O16 Co8 O6 141.01(19) . .
O5 Co8 O6 77.99(17) . .
N6 Co8 O6 90.25(18) 2_577 .
O17 Co8 O6 79.03(15) . .
C69 N8 O17 109.9(5) . .
C69 N8 Co6 144.7(5) . .
O17 N8 Co6 105.2(3) . .
C29 O8 Co4 114.4(5) . .
N3 O9 Co2 119.1(3) . .
N3 O9 Co4 109.6(3) . .
Co2 O9 Co4 126.7(2) . .
C14 C9 C10 117.6(7) . .
C14 C9 C15 119.6(6) . .
C10 C9 C15 122.8(6) . .
O20 C71 H71A 109.5 . .
O20 C71 H71B 109.5 . .
H71A C71 H71B 109.5 . .
O20 C71 H71C 109.5 . .
H71A C71 H71C 109.5 . .
H71B C71 H71C 109.5 . .
C48 O10 Co4 120.0(4) . .
C48 O10 Co5 105.9(4) . .
Co4 O10 Co5 94.59(17) . .
C9 C10 C11 121.6(7) . .
C9 C10 H10 119.2 . .
C11 C10 H10 119.2 . .
N6 O11 Co3 114.8(3) . .
N6 O11 Co5 110.8(3) . .
Co3 O11 Co5 102.38(17) . .
N6 O11 Co2 109.2(3) . .
Co3 O11 Co2 96.25(15) . .
Co5 O11 Co2 122.54(18) . .
C12 C11 C10 119.1(8) . .
C12 C11 H11 120.5 . .
C10 C11 H11 120.5 . .
C55 O12 Co5 123.1(5) . .
C11 C12 C13 121.7(8) . .
C11 C12 H12 119.1 . .
C13 C12 H12 119.1 . .
C55 O13 Co3 132.5(5) . .
C12 C13 C14 117.4(9) . .
C12 C13 H13 121.3 . .
C14 C13 H13 121.3 . .
C62 O14 Co6 117.0(4) . .
C9 C14 C13 122.4(8) . .
C9 C14 H14 118.8 . .
C13 C14 H14 118.8 . .
N7 O15 Co7 122.8(3) . .
N7 O15 Co3 113.0(3) . .
Co7 O15 Co3 99.59(16) . .
N7 O15 Co6 110.5(3) . .
Co7 O15 Co6 110.93(17) . .
Co3 O15 Co6 96.39(15) . .
O3 C15 N1 124.2(6) . .
O3 C15 C9 118.3(6) . .
N1 C15 C9 117.4(6) . .
C69 O16 Co8 113.9(4) . .
C17 C16 C21 118.4(7) . .
C17 C16 C22 120.4(7) . .
C21 C16 C22 121.1(7) . .
C16 C17 C18 121.2(9) . .
C16 C17 H17 119.4 . .
C18 C17 H17 119.4 . .
N8 O17 Co8 112.9(3) . .
N8 O17 Co2 118.7(3) . 2_577
Co8 O17 Co2 114.46(17) . 2_577
N8 O17 Co7 114.7(3) . .
Co8 O17 Co7 96.76(15) . .
Co2 O17 Co7 96.04(15) 2_577 .
C70 O18 Co7 134.4(5) . .
C70 O18 H18A 102.3 . .
Co7 O18 H18A 121.0 . .
C17 C18 C19 118.7(9) . .
C17 C18 H18 120.7 . .
C19 C18 H18 120.7 . .
C20 C19 C18 121.1(9) . .
C20 C19 H19 119.5 . .
C18 C19 H19 119.5 . .
C71 O20 Co5 119.4(5) . .
C71 O20 Co4 120.0(4) . .
Co5 O20 Co4 102.56(19) . .
C71 O20 H20A 98.7 . .
Co5 O20 H20A 141.8 . .
Co4 O20 H20A 54.9 . .
C19 C20 C21 118.8(9) . .
C19 C20 H20 120.6 . .
C21 C20 H20 120.6 . .
Co7 O19 Co7 180.000(1) 2_577 .
Co7 O19 Co2 91.95(3) 2_577 .
Co7 O19 Co2 88.05(3) . .
Co7 O19 Co2 88.05(3) 2_577 2_577
Co7 O19 Co2 91.95(3) . 2_577
Co2 O19 Co2 180.000(1) . 2_577
Co7 O19 Co3 89.94(3) 2_577 2_577
Co7 O19 Co3 90.06(3) . 2_577
Co2 O19 Co3 90.49(3) . 2_577
Co2 O19 Co3 89.51(3) 2_577 2_577
Co7 O19 Co3 90.06(3) 2_577 .
Co7 O19 Co3 89.94(3) . .
Co2 O19 Co3 89.51(3) . .
Co2 O19 Co3 90.49(3) 2_577 .
Co3 O19 Co3 180.000(1) 2_577 .
C16 C21 C20 121.5(8) . .
C16 C21 H21 119.3 . .
C20 C21 H21 119.3 . .
N2 C22 O5 126.1(6) . .
N2 C22 C16 115.4(6) . .
O5 C22 C16 118.4(6) . .
C24 C23 C28 118.5(8) . .
C24 C23 C29 122.8(8) . .
C28 C23 C29 118.6(8) . .
C23 C24 C25 119.8(10) . .
C23 C24 H24 120.1 . .
C25 C24 H24 120.1 . .
C26 C25 C24 122.3(12) . .
C26 C25 H25 118.8 . .
C24 C25 H25 118.8 . .
C25 C26 C27 118.4(11) . .
C25 C26 H26 120.8 . .
C27 C26 H26 120.8 . .
C28 C27 C26 123.1(10) . .
C28 C27 H27 118.5 . .
C26 C27 H27 118.5 . .
C27 C28 C23 117.8(10) . .
C27 C28 H28 121.1 . .
C23 C28 H28 121.1 . .
O8 C29 N3 120.8(7) . .
O8 C29 C23 121.3(7) . .
N3 C29 C23 118.0(7) . .
N4 C30 C31 124.5(8) . .
N4 C30 H30 117.8 . .
C31 C30 H30 117.8 . .
C30 C31 C32 115.1(8) . .
C30 C31 H31 122.4 . .
C32 C31 H31 122.4 . .
C33 C32 C31 122.6(8) . .
C33 C32 H32 118.7 . .
C31 C32 H32 118.7 . .
C32 C33 C40 117.2(8) . .
C32 C33 C34 121.6(8) . .
C40 C33 C34 121.2(9) . .
C35 C34 C33 118.8(9) . .
C35 C34 H34 120.6 . .
C33 C34 H34 120.6 . .
C34 C35 C36 124.7(9) . .
C34 C35 H35 117.6 . .
C36 C35 H35 117.6 . .
C37 C36 C41 116.0(8) . .
C37 C36 C35 128.6(9) . .
C41 C36 C35 115.3(9) . .
C38 C37 C36 121.5(9) . .
C38 C37 H37 119.3 . .
C36 C37 H37 119.3 . .
C37 C38 C39 115.9(10) . .
C37 C38 H38 122.0 . .
C39 C38 H38 122.0 . .
N5 C39 C38 126.5(9) . .
N5 C39 H39 116.7 . .
C38 C39 H39 116.7 . .
N4 C40 C33 122.9(8) . .
N4 C40 C41 115.3(7) . .
C33 C40 C41 121.7(8) . .
N5 C41 C36 123.1(8) . .
N5 C41 C40 118.6(7) . .
C36 C41 C40 118.2(7) . .
C47 C42 C43 117.4(7) . .
C47 C42 C48 121.4(7) . .
C43 C42 C48 121.1(7) . .
C42 C43 C44 121.2(9) . .
C42 C43 H43 119.4 . .
C44 C43 H43 119.4 . .
C45 C44 C43 117.6(11) . .
C45 C44 H44 121.2 . .
C43 C44 H44 121.2 . .
C46 C45 C44 125.6(10) . .
C46 C45 H45 117.2 . .
C44 C45 H45 117.2 . .
C45 C46 C47 114.9(10) . .
C45 C46 H46 122.6 . .
C47 C46 H46 122.6 . .
C42 C47 C46 123.3(9) . .
C42 C47 H47 118.4 . .
C46 C47 H47 118.4 . .
N6 C48 O10 123.5(6) . .
N6 C48 C42 119.1(6) . .
O10 C48 C42 117.4(6) . .
C50 C49 C54 120.0 . .
C50 C49 C55 118.1(6) . .
C54 C49 C55 121.9(6) . .
C51 C50 C49 120.0 . .
C51 C50 H50 120.0 . .
C49 C50 H50 120.0 . .
C50 C51 C52 120.0 . .
C50 C51 H51 120.0 . .
C52 C51 H51 120.0 . .
C53 C52 C51 120.0 . .
C53 C52 H52 120.0 . .
C51 C52 H52 120.0 . .
C54 C53 C52 120.0 . .
C54 C53 H53 120.0 . .
C52 C53 H53 120.0 . .
C53 C54 C49 120.0 . .
C53 C54 H54 120.0 . .
C49 C54 H54 120.0 . .
O13 C55 O12 124.8(7) . .
O13 C55 C49 120.0(7) . .
O12 C55 C49 115.1(7) . .
C57 C56 C61 120.0 . .
C57 C56 C62 120.1(5) . .
C61 C56 C62 119.9(5) . .
C56 C57 C58 120.0 . .
C56 C57 H57 120.0 . .
C58 C57 H57 120.0 . .
C59 C58 C57 120.0 . .
C59 C58 H58 120.0 . .
C57 C58 H58 120.0 . .
C58 C59 C60 120.0 . .
C58 C59 H59 120.0 . .
C60 C59 H59 120.0 . .
C61 C60 C59 120.0 . .
C61 C60 H60 120.0 . .
C59 C60 H60 120.0 . .
C60 C61 C56 120.0 . .
C60 C61 H61 120.0 . .
C56 C61 H61 120.0 . .
N7 C62 O14 127.4(6) . .
N7 C62 C56 116.5(6) . .
O14 C62 C56 116.2(6) . .
C64 C63 C68 118.5(8) . .
C64 C63 C69 125.5(8) . .
C68 C63 C69 115.9(8) . .
C63 C64 C65 122.6(10) . .
C63 C64 H64 118.7 . .
C65 C64 H64 118.7 . .
C66 C65 C64 120.3(11) . .
C66 C65 H65 119.8 . .
C64 C65 H65 119.8 . .
C65 C66 C67 120.2(11) . .
C65 C66 H66 119.9 . .
C67 C66 H66 119.9 . .
C68 C67 C66 117.8(11) . .
C68 C67 H67 121.1 . .
C66 C67 H67 121.1 . .
C67 C68 C63 120.3(11) . .
C67 C68 H68 119.8 . .
C63 C68 H68 119.8 . .
O16 C69 N8 125.0(6) . .
O16 C69 C63 117.7(6) . .
N8 C69 C63 117.3(6) . .
O18 C70 H70A 109.5 . .
O18 C70 H70B 109.5 . .
H70A C70 H70B 109.5 . .
O18 C70 H70C 109.5 . .
H70A C70 H70C 109.5 . .
H70B C70 H70C 109.5 . .

loop_
_geom_bond_atom_site_label_1
_geom_bond_atom_site_label_2
_geom_bond_distance
_geom_bond_site_symmetry_2
Co1 O2 1.943(5) .
Co1 O7 1.978(4) .
Co1 N2 1.979(5) .
Co1 N1 1.999(5) .
N1 C15 1.307(8) .
N1 O4 1.440(6) .
O1 C7 1.205(10) .
Co2 O9 2.044(4) .
Co2 O7 2.066(4) .
Co2 O17 2.093(4) 2_577
Co2 O11 2.128(4) .
Co2 O4 2.148(4) .
Co2 O19 2.1729(8) .
N2 C22 1.278(8) .
N2 O6 1.448(5) .
O2 C7 1.270(11) .
C1 C2 1.3900 .
C1 C6 1.3900 .
C1 C7 1.460(7) .
C2 C3 1.3900 .
C2 H2 0.9300 .
C3 C4 1.3900 .
C3 H3 0.9300 .
C4 C5 1.3900 .
C4 H4 0.9300 .
C5 C6 1.3900 .
C5 H5 0.9300 .
C6 H6 0.9300 .
Co3 O6 2.044(4) 2_577
Co3 O13 2.050(4) .
Co3 O15 2.081(4) .
Co3 O11 2.081(4) .
Co3 O4 2.127(4) 2_577
Co3 O19 2.2776(8) .
N3 C29 1.300(9) .
N3 O9 1.409(7) .
O3 C15 1.272(7) .
O3 Co6 2.021(4) 2_577
Co4 O20 2.090(5) .
Co4 O10 2.100(5) .
Co4 O8 2.104(5) .
Co4 O9 2.131(4) .
Co4 N5 2.131(6) .
Co4 N4 2.137(6) .
Co4 H20A 1.7455 .
O4 Co6 2.012(4) 2_577
O4 Co3 2.127(4) 2_577
N4 C30 1.305(9) .
N4 C40 1.359(9) .
Co5 O20 1.975(5) .
Co5 O12 2.021(5) .
Co5 N7 2.092(6) .
Co5 O11 2.092(4) .
Co5 O10 2.216(5) .
O5 C22 1.289(8) .
O5 Co8 1.991(4) .
N5 C39 1.307(10) .
N5 C41 1.345(9) .
Co6 O14 1.935(4) .
Co6 N8 2.008(5) .
Co6 O4 2.012(4) 2_577
Co6 O3 2.021(4) 2_577
Co6 O15 2.208(4) .
O6 Co3 2.044(4) 2_577
O6 Co8 2.092(4) .
O6 Co7 2.098(4) .
N6 C48 1.300(8) .
N6 O11 1.429(6) .
N6 Co8 2.015(5) 2_577
Co7 O7 2.024(4) .
Co7 O15 2.034(4) .
Co7 O17 2.105(4) .
Co7 O18 2.126(4) .
Co7 O19 2.1681(7) .
O7 H7A 0.8500 .
N7 C62 1.265(8) .
N7 O15 1.460(6) .
Co8 O16 1.983(5) .
Co8 N6 2.015(5) 2_577
Co8 O17 2.072(4) .
N8 C69 1.298(8) .
N8 O17 1.441(6) .
O8 C29 1.272(8) .
C9 C14 1.344(10) .
C9 C10 1.354(9) .
C9 C15 1.499(9) .
C71 O20 1.431(8) .
C71 H71A 0.9600 .
C71 H71B 0.9600 .
C71 H71C 0.9600 .
O10 C48 1.311(7) .
C10 C11 1.410(10) .
C10 H10 0.9300 .
C11 C12 1.322(12) .
C11 H11 0.9300 .
O12 C55 1.273(9) .
C12 C13 1.368(12) .
C12 H12 0.9300 .
O13 C55 1.250(8) .
C13 C14 1.411(11) .
C13 H13 0.9300 .
O14 C62 1.312(8) .
C14 H14 0.9300 .
O16 C69 1.298(8) .
C16 C17 1.346(10) .
C16 C21 1.370(10) .
C16 C22 1.513(9) .
C17 C18 1.353(11) .
C17 H17 0.9300 .
O17 Co2 2.093(4) 2_577
O18 C70 1.387(9) .
O18 H18A 0.8499 .
C18 C19 1.406(13) .
C18 H18 0.9300 .
C19 C20 1.307(12) .
C19 H19 0.9300 .
O20 H20A 0.8499 .
C20 C21 1.384(10) .
C20 H20 0.9300 .
O19 Co7 2.1681(7) 2_577
O19 Co2 2.1729(8) 2_577
O19 Co3 2.2776(8) 2_577
C21 H21 0.9300 .
C23 C24 1.380(12) .
C23 C28 1.387(11) .
C23 C29 1.490(10) .
C24 C25 1.419(13) .
C24 H24 0.9300 .
C25 C26 1.270(13) .
C25 H25 0.9300 .
C26 C27 1.390(14) .
C26 H26 0.9300 .
C27 C28 1.382(13) .
C27 H27 0.9300 .
C28 H28 0.9300 .
C30 C31 1.379(10) .
C30 H30 0.9300 .
C31 C32 1.407(12) .
C31 H31 0.9300 .
C32 C33 1.327(12) .
C32 H32 0.9300 .
C33 C40 1.376(10) .
C33 C34 1.401(11) .
C34 C35 1.339(12) .
C34 H34 0.9300 .
C35 C36 1.482(12) .
C35 H35 0.9300 .
C36 C37 1.396(12) .
C36 C41 1.437(10) .
C37 C38 1.379(12) .
C37 H37 0.9300 .
C38 C39 1.399(11) .
C38 H38 0.9300 .
C39 H39 0.9300 .
C40 C41 1.452(11) .
C42 C47 1.347(10) .
C42 C43 1.384(11) .
C42 C48 1.479(9) .
C43 C44 1.402(11) .
C43 H43 0.9300 .
C44 C45 1.344(14) .
C44 H44 0.9300 .
C45 C46 1.335(14) .
C45 H45 0.9300 .
C46 C47 1.439(11) .
C46 H46 0.9300 .
C47 H47 0.9300 .
C49 C50 1.3900 .
C49 C54 1.3900 .
C49 C55 1.522(9) .
C50 C51 1.3900 .
C50 H50 0.9300 .
C51 C52 1.3900 .
C51 H51 0.9300 .
C52 C53 1.3900 .
C52 H52 0.9300 .
C53 C54 1.3900 .
C53 H53 0.9300 .
C54 H54 0.9300 .
C56 C57 1.3900 .
C56 C61 1.3900 .
C56 C62 1.509(8) .
C57 C58 1.3900 .
C57 H57 0.9300 .
C58 C59 1.3900 .
C58 H58 0.9300 .
C59 C60 1.3900 .
C59 H59 0.9300 .
C60 C61 1.3900 .
C60 H60 0.9300 .
C61 H61 0.9300 .
C63 C64 1.320(11) .
C63 C68 1.440(13) .
C63 C69 1.502(10) .
C64 C65 1.393(11) .
C64 H64 0.9300 .
C65 C66 1.347(14) .
C65 H65 0.9300 .
C66 C67 1.430(16) .
C66 H66 0.9300 .
C67 C68 1.390(13) .
C67 H67 0.9300 .
C68 H68 0.9300 .
C70 H70A 0.9600 .
C70 H70B 0.9600 .
C70 H70C 0.9600 .

loop_
_platon_squeeze_void_nr
_platon_squeeze_void_average_x
_platon_squeeze_void_average_y
_platon_squeeze_void_average_z
_platon_squeeze_void_volume
_platon_squeeze_void_count_electrons
1 0.000 0.000 0.500 23.8 3.2
2 -0.026 0.392 0.655 120.7 20.0
3 0.025 0.608 0.345 120.4 20.8
4 0.206 0.380 0.570 7.4 0.1
5 0.292 0.786 0.667 7.1 0.2
6 0.708 0.214 0.333 7.2 0.1
7 0.794 0.620 0.430 7.6 0.2
